data_2212115
loop_
_publ_author_name
'Wei Zhou'
'Wei-Xiao Hu'
'Chun-Nian Xia'

_publ_section_title
;
 3\b-Acetoxy-7\a-chloro-5,6\b-epoxy-15\b,16\b-methylene-5\b-androstan-17-one
;
_journal_coeditor_code CV2163
_journal_issue 2
_journal_name_full 'Acta Crystallographica Section E'
_journal_page_first o615
_journal_page_last o616
_journal_paper_doi 10.1107/S1600536806056145
_journal_volume 63
_journal_year 2007
_chemical_formula_iupac 'C22 H29 Cl O4'
_chemical_formula_moiety 'C22 H29 Cl O4'
_chemical_formula_sum 'C22 H29 Cl O4'
_chemical_formula_weight 392.90
_chemical_name_systematic
;
3\b-Acetoxy-7\a-chloro-5,6\b-epoxy-15\b,16\b-methylene-5\b-androstan-17-one
;
_space_group_IT_number 4
_symmetry_cell_setting monoclinic
_symmetry_space_group_name_Hall 'P 2yb'
_symmetry_space_group_name_H-M 'P 1 21 1'
_atom_sites_solution_hydrogens geom
_atom_sites_solution_primary direct
_atom_sites_solution_secondary difmap
_audit_creation_method SHELXL97
_cell_angle_alpha 90.00
_cell_angle_beta 90.958(5)
_cell_angle_gamma 90.00
_cell_formula_units_Z 2
_cell_length_a 11.741(5)
_cell_length_b 6.911(3)
_cell_length_c 12.457(5)
_cell_measurement_reflns_used 841
_cell_measurement_temperature 293(2)
_cell_measurement_theta_max 26.043
_cell_measurement_theta_min 3.420
_cell_volume 1010.6(7)
_computing_cell_refinement SMART
_computing_data_collection 'SMART (Bruker, 1997)'
_computing_data_reduction 'XCAD4 (Harms & Wocadlo, 1995)'
_computing_molecular_graphics 'ORTEP-3 (Version 1.05; Farrugia, 1997)'
_computing_publication_material SHELXL97
_computing_structure_refinement 'SHELXL97 (Sheldrick, 1997)'
_computing_structure_solution 'SHELXS97 (Sheldrick, 1997)'
_diffrn_ambient_temperature 293(2)
_diffrn_measured_fraction_theta_full 0.991
_diffrn_measured_fraction_theta_max 0.991
_diffrn_measurement_device_type 'Bruker SMART CCD area-detector'
_diffrn_measurement_method '\f and \w'
_diffrn_radiation_monochromator graphite
_diffrn_radiation_source 'fine-focus sealed tube'
_diffrn_radiation_type MoK\a
_diffrn_radiation_wavelength 0.71073
_diffrn_reflns_av_R_equivalents 0.0291
_diffrn_reflns_av_sigmaI/netI 0.0395
_diffrn_reflns_limit_h_max 14
_diffrn_reflns_limit_h_min -14
_diffrn_reflns_limit_k_max 8
_diffrn_reflns_limit_k_min -8
_diffrn_reflns_limit_l_max 15
_diffrn_reflns_limit_l_min -9
_diffrn_reflns_number 4915
_diffrn_reflns_theta_full 27.00
_diffrn_reflns_theta_max 27.00
_diffrn_reflns_theta_min 1.63
_diffrn_standards_decay_% 3.87
_diffrn_standards_interval_time 60
_diffrn_standards_number 3
_exptl_absorpt_coefficient_mu 0.214
_exptl_absorpt_correction_type none
_exptl_crystal_colour colourless
_exptl_crystal_density_diffrn 1.291
_exptl_crystal_density_method 'not measured'
_exptl_crystal_description prismatic
_exptl_crystal_F_000 420
_exptl_crystal_size_max 0.20
_exptl_crystal_size_mid 0.15
_exptl_crystal_size_min 0.14
_refine_diff_density_max 0.346
_refine_diff_density_min -0.351
_refine_ls_abs_structure_details 'Flack (1983), with how many Friedel pairs?'
_refine_ls_abs_structure_Flack -0.01(7)
_refine_ls_extinction_coef 0.062(5)
_refine_ls_extinction_expression Fc^*^=kFc[1+0.001xFc^2^\l^3^/sin(2\q)]^-1/4^
_refine_ls_extinction_method 'SHELXL97 (Sheldrick, 1997)'
_refine_ls_goodness_of_fit_ref 0.983
_refine_ls_hydrogen_treatment constr
_refine_ls_matrix_type full
_refine_ls_number_parameters 248
_refine_ls_number_reflns 4150
_refine_ls_number_restraints 1
_refine_ls_restrained_S_all 0.983
_refine_ls_R_factor_all 0.0618
_refine_ls_R_factor_gt 0.0533
_refine_ls_shift/su_max 0.000
_refine_ls_shift/su_mean 0.000
_refine_ls_structure_factor_coef Fsqd
_refine_ls_weighting_details 'calc w = 1/[\s^2^(Fo^2^)+(0.0809P)^2^] where P=(Fo^2^+2Fc^2^)/3'
_refine_ls_weighting_scheme calc
_refine_ls_wR_factor_gt 0.1227
_refine_ls_wR_factor_ref 0.1277
_reflns_number_gt 3484
_reflns_number_total 4150
_reflns_threshold_expression I>2\s(I)
_cod_data_source_file cv2163.cif
_cod_data_source_block I
_cod_depositor_comments
;
The following automatic conversions were performed:
'_symmetry_cell_setting' value 'Monoclinic' changed to 'monoclinic'
according to '/home/saulius/struct/CIF-dictionaries/cif_core.dic'
dictionary named 'cif_core.dic' version 2.4.1 from 2010-06-29.

Automatic conversion script
Id: cif_fix_enum 1527 2010-12-29 10:47:43Z saulius 

The following automatic conversions were performed:

'_symmetry_cell_setting' value 'Monoclinic' changed to 'monoclinic'
according to /home/saulius/struct/CIF-dictionaries/cif_core.dic
dictionary named 'cif_core.dic' version 2.4.1 from 2010-06-29.

Automatic conversion script
Id: cif_fix_values 1715 2011-07-08 13:25:40Z adriana 
;
_cod_original_cell_volume 1010.7(7)
_cod_original_sg_symbol_H-M 'P 21'
_cod_database_code 2212115
_cod_database_fobs_code 2212115

loop_
_symmetry_equiv_pos_as_xyz
'x, y, z'
'-x, y+1/2, -z'

loop_
_atom_site_type_symbol
_atom_site_label
_atom_site_fract_x
_atom_site_fract_y
_atom_site_fract_z
_atom_site_U_iso_or_equiv
_atom_site_adp_type
_atom_site_calc_flag
_atom_site_refinement_flags
_atom_site_occupancy
Cl Cl1 0.65638(6) 0.33471(13) 0.06395(5) 0.0711(3) Uani d . 1
O O1 0.14366(14) 0.4115(4) 0.07417(14) 0.0650(6) Uani d . 1
O O2 0.2083(2) 0.3478(6) -0.0863(2) 0.1164(11) Uani d . 1
O O3 0.45286(16) 0.1328(2) 0.28765(18) 0.0585(5) Uani d . 1
O O4 0.99306(18) 0.7114(4) 0.3824(2) 0.0801(7) Uani d . 1
C C1 0.38676(19) 0.6600(3) 0.2136(2) 0.0439(5) Uani d . 1
H H1A 0.3900 0.7780 0.2557 0.053 Uiso calc R 1
H H1B 0.4309 0.6815 0.1496 0.053 Uiso calc R 1
C C2 0.2627(2) 0.6248(4) 0.1792(2) 0.0488(6) Uani d . 1
H H2A 0.2152 0.6128 0.2418 0.059 Uiso calc R 1
H H2B 0.2347 0.7323 0.1361 0.059 Uiso calc R 1
C C3 0.25903(19) 0.4424(4) 0.1152(2) 0.0507(6) Uani d . 1
H H3 0.3111 0.4536 0.0548 0.061 Uiso calc R 1
C C4 0.2944(2) 0.2738(4) 0.1843(2) 0.0530(6) Uani d . 1
H H4A 0.2901 0.1556 0.1425 0.064 Uiso calc R 1
H H4B 0.2426 0.2617 0.2438 0.064 Uiso calc R 1
C C5 0.41482(19) 0.3010(3) 0.22726(19) 0.0440(5) Uani d . 1
C C6 0.5018(2) 0.1720(4) 0.1863(2) 0.0533(7) Uani d . 1
H H6 0.4784 0.0870 0.1270 0.064 Uiso calc R 1
C C7 0.6248(2) 0.2251(4) 0.1921(2) 0.0481(6) Uani d . 1
H H7 0.6701 0.1069 0.2006 0.058 Uiso calc R 1
C C8 0.65179(18) 0.3603(3) 0.28477(17) 0.0377(5) Uani d . 1
H H8 0.6390 0.2919 0.3524 0.045 Uiso calc R 1
C C9 0.57468(18) 0.5395(3) 0.27993(17) 0.0344(5) Uani d . 1
H H9 0.5893 0.5988 0.2100 0.041 Uiso calc R 1
C C10 0.44436(18) 0.4972(3) 0.27940(17) 0.0346(5) Uani d . 1
C C11 0.6106(2) 0.6939(4) 0.3637(2) 0.0448(6) Uani d . 1
H H11A 0.5679 0.8115 0.3494 0.054 Uiso calc R 1
H H11B 0.5899 0.6484 0.4344 0.054 Uiso calc R 1
C C12 0.7379(2) 0.7424(4) 0.3650(2) 0.0480(6) Uani d . 1
H H12A 0.7581 0.8040 0.2980 0.058 Uiso calc R 1
H H12B 0.7552 0.8315 0.4232 0.058 Uiso calc R 1
C C13 0.80620(19) 0.5575(4) 0.37997(19) 0.0431(5) Uani d . 1
C C14 0.77437(19) 0.4300(4) 0.28310(18) 0.0418(5) Uani d . 1
H H14 0.7767 0.5183 0.2216 0.050 Uiso calc R 1
C C15 0.8724(2) 0.2919(5) 0.2654(2) 0.0599(7) Uani d . 1
H H15 0.8802 0.2351 0.1939 0.072 Uiso calc R 1
C C16 0.9767(2) 0.3903(5) 0.3160(3) 0.0715(9) Uani d . 1
H H16 1.0478 0.3933 0.2759 0.086 Uiso calc R 1
C C17 0.9352(2) 0.5714(4) 0.3647(2) 0.0558(7) Uani d . 1
C C18 0.7857(2) 0.4777(5) 0.4939(2) 0.0587(7) Uani d . 1
H H18A 0.8571 0.4406 0.5263 0.088 Uiso calc R 1
H H18B 0.7364 0.3671 0.4893 0.088 Uiso calc R 1
H H18C 0.7507 0.5759 0.5368 0.088 Uiso calc R 1
C C19 0.3957(2) 0.4926(4) 0.3920(2) 0.0552(7) Uani d . 1
H H19A 0.3179 0.4496 0.3884 0.083 Uiso calc R 1
H H19B 0.3988 0.6200 0.4226 0.083 Uiso calc R 1
H H19C 0.4395 0.4052 0.4361 0.083 Uiso calc R 1
C C20 0.9331(2) 0.1980(5) 0.3558(3) 0.0738(10) Uani d . 1
H H20A 0.9778 0.0837 0.3403 0.089 Uiso calc R 1
H H20B 0.8959 0.1960 0.4247 0.089 Uiso calc R 1
C C21 0.1306(3) 0.3668(5) -0.0282(2) 0.0632(7) Uani d . 1
C C22 0.0088(3) 0.3531(7) -0.0623(3) 0.0955(13) Uani d . 1
H H22A -0.0090 0.4561 -0.1115 0.143 Uiso calc R 1
H H22B -0.0386 0.3635 -0.0005 0.143 Uiso calc R 1
H H22C -0.0046 0.2309 -0.0969 0.143 Uiso calc R 1

loop_
_atom_site_aniso_label
_atom_site_aniso_U_11
_atom_site_aniso_U_22
_atom_site_aniso_U_33
_atom_site_aniso_U_12
_atom_site_aniso_U_13
_atom_site_aniso_U_23
Cl1 0.0788(5) 0.0908(6) 0.0437(3) 0.0003(4) 0.0010(3) -0.0246(4)
O1 0.0426(9) 0.0966(16) 0.0554(11) -0.0085(10) -0.0094(8) -0.0007(10)
O2 0.1015(19) 0.178(3) 0.0693(15) -0.038(2) -0.0047(13) -0.035(2)
O3 0.0581(11) 0.0286(8) 0.0886(15) -0.0030(8) -0.0065(10) 0.0095(9)
O4 0.0606(12) 0.0726(14) 0.1066(18) -0.0241(11) -0.0171(12) -0.0043(13)
C1 0.0428(12) 0.0387(12) 0.0501(13) 0.0004(10) -0.0019(10) 0.0095(10)
C2 0.0437(13) 0.0481(14) 0.0545(15) 0.0016(11) -0.0024(11) 0.0122(12)
C3 0.0361(11) 0.0693(18) 0.0467(13) -0.0046(12) -0.0028(10) 0.0055(13)
C4 0.0433(13) 0.0438(14) 0.0717(17) -0.0065(11) -0.0049(12) -0.0037(12)
C5 0.0428(12) 0.0342(12) 0.0547(13) -0.0032(10) -0.0067(10) 0.0024(10)
C6 0.0537(14) 0.0331(13) 0.0725(18) 0.0012(11) -0.0158(13) -0.0170(12)
C7 0.0507(13) 0.0374(12) 0.0559(14) 0.0086(11) -0.0086(11) -0.0116(11)
C8 0.0397(10) 0.0362(11) 0.0371(10) 0.0023(10) -0.0050(8) -0.0013(9)
C9 0.0401(11) 0.0311(11) 0.0318(11) -0.0014(9) -0.0020(8) -0.0026(9)
C10 0.0381(11) 0.0302(10) 0.0354(11) 0.0004(9) 0.0011(9) 0.0036(9)
C11 0.0517(13) 0.0356(12) 0.0468(13) 0.0028(11) -0.0052(10) -0.0114(10)
C12 0.0549(14) 0.0393(13) 0.0494(13) -0.0063(11) -0.0091(11) -0.0088(11)
C13 0.0424(12) 0.0441(13) 0.0427(13) -0.0040(10) -0.0066(10) -0.0033(10)
C14 0.0423(12) 0.0438(13) 0.0393(12) -0.0001(10) 0.0000(9) -0.0045(10)
C15 0.0446(14) 0.0695(19) 0.0655(16) 0.0053(13) -0.0018(11) -0.0182(15)
C16 0.0397(13) 0.082(2) 0.093(2) 0.0020(15) -0.0008(13) -0.0156(19)
C17 0.0461(14) 0.0638(18) 0.0570(16) -0.0110(14) -0.0099(12) 0.0014(13)
C18 0.0611(15) 0.0722(19) 0.0427(14) -0.0027(15) -0.0074(11) 0.0038(13)
C19 0.0581(15) 0.0640(17) 0.0438(14) -0.0072(14) 0.0103(11) 0.0037(13)
C20 0.0527(16) 0.060(2) 0.107(3) 0.0166(16) -0.0235(17) -0.0116(18)
C21 0.0728(18) 0.0582(17) 0.0580(16) -0.0138(16) -0.0165(14) 0.0035(14)
C22 0.084(2) 0.101(3) 0.100(3) -0.025(2) -0.044(2) 0.008(2)

loop_
_atom_type_symbol
_atom_type_description
_atom_type_scat_dispersion_real
_atom_type_scat_dispersion_imag
_atom_type_scat_source
C C 0.0033 0.0016 'International Tables Vol C Tables 4.2.6.8 and 6.1.1.4'
H H 0.0000 0.0000 'International Tables Vol C Tables 4.2.6.8 and 6.1.1.4'
O O 0.0106 0.0060 'International Tables Vol C Tables 4.2.6.8 and 6.1.1.4'
Cl Cl 0.1484 0.1585 'International Tables Vol C Tables 4.2.6.8 and 6.1.1.4'

loop_
_geom_angle_atom_site_label_1
_geom_angle_atom_site_label_2
_geom_angle_atom_site_label_3
_geom_angle
C21 O1 C3 117.8(2)
C6 O3 C5 60.81(16)
C2 C1 C10 116.12(19)
C2 C1 H1A 108.3
C10 C1 H1A 108.3
C2 C1 H1B 108.3
C10 C1 H1B 108.3
H1A C1 H1B 107.4
C3 C2 C1 107.6(2)
C3 C2 H2A 110.2
C1 C2 H2A 110.2
C3 C2 H2B 110.2
C1 C2 H2B 110.2
H2A C2 H2B 108.5
O1 C3 C2 109.3(2)
O1 C3 C4 109.5(2)
C2 C3 C4 110.1(2)
O1 C3 H3 109.3
C2 C3 H3 109.3
C4 C3 H3 109.3
C3 C4 C5 110.7(2)
C3 C4 H4A 109.5
C5 C4 H4A 109.5
C3 C4 H4B 109.5
C5 C4 H4B 109.5
H4A C4 H4B 108.1
O3 C5 C6 58.59(17)
O3 C5 C4 111.16(19)
C6 C5 C4 117.2(2)
O3 C5 C10 114.93(17)
C6 C5 C10 122.2(2)
C4 C5 C10 117.4(2)
O3 C6 C5 60.61(16)
O3 C6 C7 114.2(2)
C5 C6 C7 121.2(2)
O3 C6 H6 116.3
C5 C6 H6 116.3
C7 C6 H6 116.3
C6 C7 C8 112.3(2)
C6 C7 Cl1 105.87(18)
C8 C7 Cl1 111.72(17)
C6 C7 H7 109.0
C8 C7 H7 109.0
Cl1 C7 H7 109.0
C7 C8 C14 111.83(18)
C7 C8 C9 110.61(16)
C14 C8 C9 107.59(19)
C7 C8 H8 108.9
C14 C8 H8 108.9
C9 C8 H8 108.9
C8 C9 C11 112.13(17)
C8 C9 C10 115.31(17)
C11 C9 C10 112.89(18)
C8 C9 H9 105.1
C11 C9 H9 105.1
C10 C9 H9 105.1
C19 C10 C5 106.5(2)
C19 C10 C1 109.7(2)
C5 C10 C1 108.93(17)
C19 C10 C9 112.55(18)
C5 C10 C9 112.40(17)
C1 C10 C9 106.71(17)
C12 C11 C9 114.39(19)
C12 C11 H11A 108.7
C9 C11 H11A 108.7
C12 C11 H11B 108.7
C9 C11 H11B 108.7
H11A C11 H11B 107.6
C13 C12 C11 109.30(19)
C13 C12 H12A 109.8
C11 C12 H12A 109.8
C13 C12 H12B 109.8
C11 C12 H12B 109.8
H12A C12 H12B 108.3
C12 C13 C17 116.9(2)
C12 C13 C14 105.38(17)
C17 C13 C14 99.58(19)
C12 C13 C18 108.8(2)
C17 C13 C18 107.83(19)
C14 C13 C18 118.5(2)
C15 C14 C8 121.7(2)
C15 C14 C13 107.47(19)
C8 C14 C13 112.94(19)
C15 C14 H14 104.3
C8 C14 H14 104.3
C13 C14 H14 104.3
C20 C15 C14 121.7(3)
C20 C15 C16 60.4(2)
C14 C15 C16 105.4(2)
C20 C15 H15 117.9
C14 C15 H15 117.9
C16 C15 H15 117.9
C17 C16 C20 119.6(3)
C17 C16 C15 106.1(2)
C20 C16 C15 58.0(2)
C17 C16 H16 118.8
C20 C16 H16 118.8
C15 C16 H16 118.8
O4 C17 C16 124.6(3)
O4 C17 C13 125.8(3)
C16 C17 C13 109.4(2)
C13 C18 H18A 109.5
C13 C18 H18B 109.5
H18A C18 H18B 109.5
C13 C18 H18C 109.5
H18A C18 H18C 109.5
H18B C18 H18C 109.5
C10 C19 H19A 109.5
C10 C19 H19B 109.5
H19A C19 H19B 109.5
C10 C19 H19C 109.5
H19A C19 H19C 109.5
H19B C19 H19C 109.5
C15 C20 C16 61.6(2)
C15 C20 H20A 117.6
C16 C20 H20A 117.6
C15 C20 H20B 117.6
C16 C20 H20B 117.6
H20A C20 H20B 114.7
O2 C21 O1 122.7(3)
O2 C21 C22 124.5(3)
O1 C21 C22 112.8(3)
C21 C22 H22A 109.5
C21 C22 H22B 109.5
H22A C22 H22B 109.5
C21 C22 H22C 109.5
H22A C22 H22C 109.5
H22B C22 H22C 109.5

loop_
_geom_bond_atom_site_label_1
_geom_bond_atom_site_label_2
_geom_bond_distance
Cl1 C7 1.811(3)
O1 C21 1.319(3)
O1 C3 1.456(3)
O2 C21 1.182(4)
O3 C6 1.421(4)
O3 C5 1.451(3)
O4 C17 1.201(3)
C1 C2 1.531(3)
C1 C10 1.542(3)
C1 H1A 0.9700
C1 H1B 0.9700
C2 C3 1.492(4)
C2 H2A 0.9700
C2 H2B 0.9700
C3 C4 1.503(4)
C3 H3 0.9800
C4 C5 1.515(3)
C4 H4A 0.9700
C4 H4B 0.9700
C5 C6 1.454(4)
C5 C10 1.541(3)
C6 C7 1.490(4)
C6 H6 0.9800
C7 C8 1.515(3)
C7 H7 0.9800
C8 C14 1.518(3)
C8 C9 1.535(3)
C8 H8 0.9800
C9 C11 1.546(3)
C9 C10 1.558(3)
C9 H9 0.9800
C10 C19 1.524(3)
C11 C12 1.532(3)
C11 H11A 0.9700
C11 H11B 0.9700
C12 C13 1.519(3)
C12 H12A 0.9700
C12 H12B 0.9700
C13 C17 1.532(4)
C13 C14 1.535(3)
C13 C18 1.545(4)
C14 C15 1.514(4)
C14 H14 0.9800
C15 C20 1.473(4)
C15 C16 1.528(4)
C15 H15 0.9800
C16 C17 1.477(5)
C16 C20 1.511(5)
C16 H16 0.9800
C18 H18A 0.9599
C18 H18B 0.9599
C18 H18C 0.9599
C19 H19A 0.9599
C19 H19B 0.9599
C19 H19C 0.9599
C20 H20A 0.9700
C20 H20B 0.9700
C21 C22 1.488(4)
C22 H22A 0.9599
C22 H22B 0.9599
C22 H22C 0.9599

loop_
_geom_hbond_atom_site_label_D
_geom_hbond_atom_site_label_H
_geom_hbond_atom_site_label_A
_geom_hbond_site_symmetry_A
_geom_hbond_distance_DH
_geom_hbond_distance_HA
_geom_hbond_distance_DA
_geom_hbond_angle_DHA
_geom_hbond_publ_flag
C1 H1A O3 1_565 0.97 2.59 3.480(3) 153 yes

loop_
_geom_torsion_atom_site_label_1
_geom_torsion_atom_site_label_2
_geom_torsion_atom_site_label_3
_geom_torsion_atom_site_label_4
_geom_torsion
C10 C1 C2 C3 -57.7(3)
C21 O1 C3 C2 132.3(3)
C21 O1 C3 C4 -107.0(3)
C1 C2 C3 O1 -175.8(2)
C1 C2 C3 C4 63.9(3)
O1 C3 C4 C5 179.4(2)
C2 C3 C4 C5 -60.4(3)
C6 O3 C5 C4 109.7(2)
C6 O3 C5 C10 -113.9(2)
C3 C4 C5 O3 -175.8(2)
C3 C4 C5 C6 -111.3(3)
C3 C4 C5 C10 49.0(3)
C5 O3 C6 C7 113.5(2)
C4 C5 C6 O3 -99.3(2)
C10 C5 C6 O3 101.5(2)
O3 C5 C6 C7 -102.1(3)
C4 C5 C6 C7 158.6(2)
C10 C5 C6 C7 -0.6(4)
O3 C6 C7 C8 -41.6(3)
C5 C6 C7 C8 27.5(4)
O3 C6 C7 Cl1 -163.72(17)
C5 C6 C7 Cl1 -94.6(3)
C6 C7 C8 C14 -174.1(2)
Cl1 C7 C8 C14 -55.3(2)
C6 C7 C8 C9 -54.2(3)
Cl1 C7 C8 C9 64.6(2)
C7 C8 C9 C11 -172.1(2)
C14 C8 C9 C11 -49.7(2)
C7 C8 C9 C10 56.8(3)
C14 C8 C9 C10 179.26(17)
O3 C5 C10 C19 -55.1(2)
C6 C5 C10 C19 -122.4(3)
C4 C5 C10 C19 78.4(2)
O3 C5 C10 C1 -173.4(2)
C6 C5 C10 C1 119.4(2)
C4 C5 C10 C1 -39.8(3)
O3 C5 C10 C9 68.6(2)
C6 C5 C10 C9 1.3(3)
C4 C5 C10 C9 -157.9(2)
C2 C1 C10 C19 -71.8(3)
C2 C1 C10 C5 44.4(3)
C2 C1 C10 C9 166.0(2)
C8 C9 C10 C19 90.9(2)
C11 C9 C10 C19 -39.8(3)
C8 C9 C10 C5 -29.4(2)
C11 C9 C10 C5 -160.07(18)
C8 C9 C10 C1 -148.74(18)
C11 C9 C10 C1 80.6(2)
C8 C9 C11 C12 48.9(3)
C10 C9 C11 C12 -178.82(19)
C9 C11 C12 C13 -54.7(3)
C11 C12 C13 C17 170.1(2)
C11 C12 C13 C14 60.6(2)
C11 C12 C13 C18 -67.5(2)
C7 C8 C14 C15 -46.4(3)
C9 C8 C14 C15 -168.1(2)
C7 C8 C14 C13 -176.50(18)
C9 C8 C14 C13 61.8(2)
C12 C13 C14 C15 155.1(2)
C17 C13 C14 C15 33.6(3)
C18 C13 C14 C15 -82.9(3)
C12 C13 C14 C8 -67.9(2)
C17 C13 C14 C8 170.5(2)
C18 C13 C14 C8 54.1(3)
C8 C14 C15 C20 -91.6(3)
C13 C14 C15 C20 40.8(3)
C8 C14 C15 C16 -156.0(2)
C13 C14 C15 C16 -23.6(3)
C20 C15 C16 C17 -115.2(3)
C14 C15 C16 C17 2.9(3)
C14 C15 C16 C20 118.1(3)
C20 C16 C17 O4 141.8(3)
C15 C16 C17 O4 -156.3(3)
C20 C16 C17 C13 -42.8(4)
C15 C16 C17 C13 19.1(3)
C12 C13 C17 O4 30.2(4)
C14 C13 C17 O4 143.0(3)
C18 C13 C17 O4 -92.7(3)
C12 C13 C17 C16 -145.1(3)
C14 C13 C17 C16 -32.3(3)
C18 C13 C17 C16 92.0(3)
C14 C15 C20 C16 -90.5(3)
C17 C16 C20 C15 91.2(3)
C3 O1 C21 O2 1.4(5)
C3 O1 C21 C22 -175.8(3)

loop_
_cod_related_entry_id
_cod_related_entry_database
_cod_related_entry_code
1 ChemSpider 21185673
